data_9012370
loop_
_publ_author_name
'Weil, M.'

_publ_section_title
;
 Preparation and crystal structures of (Hg3)(PO4)Cl, (Hg3)(AsO4)Cl and
 (Hg3)(AsO4)Br - mercury compounds with the triangular Hg4+3 cluster
;
_journal_name_full 'Zeitschrift fur Naturforschung B'
_journal_page_first 753
_journal_page_last 758
_journal_volume 56
_journal_year 2001
_chemical_formula_structural Hg3AsO4Br
_chemical_formula_sum 'As Br Hg3 O4'
_space_group_IT_number 198
_symmetry_space_group_name_Hall 'P 2ac 2ab 3'
_symmetry_space_group_name_H-M 'P 21 3'
_cell_angle_alpha 90
_cell_angle_beta 90
_cell_angle_gamma 90
_cell_length_a 8.4611
_cell_length_b 8.4611
_cell_length_c 8.4611
_cell_formula_units_Z 4
_cell_volume 605.732
_database_code_amcsd 0015848
_exptl_crystal_density_diffrn 8.998
_cod_original_formula_sum 'Hg3 As O4 Br'
_cod_database_code 9012370
_amcsd_formula_title Hg3AsO4Br

loop_
_space_group_symop_operation_xyz
x,y,z
1/2-z,-x,1/2+y
-z,1/2+x,1/2-y
1/2+z,1/2-x,-y
z,x,y
1/2+y,1/2-z,-x
1/2-y,-z,1/2+x
-y,1/2+z,1/2-x
y,z,x
-x,1/2+y,1/2-z
1/2+x,1/2-y,-z
1/2-x,-y,1/2+z

loop_
_atom_site_aniso_label
_atom_site_aniso_U_11
_atom_site_aniso_U_22
_atom_site_aniso_U_33
_atom_site_aniso_U_12
_atom_site_aniso_U_13
_atom_site_aniso_U_23
Hg 0.02290 0.01840 0.05300 0.00440 -0.00380 0.01170
As 0.00950 0.00950 0.00950 0.00140 0.00140 0.00140
Br 0.01720 0.01720 0.01720 0.00240 0.00240 0.00240

loop_
_atom_site_label
_atom_site_fract_x
_atom_site_fract_y
_atom_site_fract_z
_atom_site_U_iso_or_equiv
Hg 0.39726 0.64017 0.44234 0.03140
As 0.98510 0.98510 0.98510 0.00950
O1 0.87340 0.87340 0.87340 0.01200
O2 0.10600 0.10370 0.87930 0.01900
Br 0.24190 0.24190 0.24190 0.01720

loop_
_cod_related_entry_id
_cod_related_entry_database
_cod_related_entry_code
1 AMCSD 0015848
